data_7124804
loop_
_publ_author_name
'Le\'on, Thierry'
'Fern\'andez, Elena'

_publ_section_title
;
 The Pauson-Khand reaction using alkynylboronic esters: solving a
 long-standing regioselectivity issue.
;
_journal_issue 60
_journal_name_full 'Chemical communications (Cambridge, England)'
_journal_page_first 9363
_journal_page_last 9366
_journal_paper_doi 10.1039/c6cc04717c
_journal_volume 52
_journal_year 2016
_chemical_formula_sum 'C22 H25 B O3'
_chemical_formula_weight 348.23
_space_group_IT_number 2
_space_group_name_Hall '-P 1'
_space_group_name_H-M_alt 'P -1'
_symmetry_cell_setting triclinic
_symmetry_space_group_name_H-M 'P -1'
_atom_sites_solution_hydrogens geom
_audit_creation_method SHELXL-2014/7
_audit_update_record
;
2016-06-02 deposited with the CCDC.
2016-07-04 downloaded from the CCDC.
;
_cell_angle_alpha 90.4912(14)
_cell_angle_beta 102.2018(14)
_cell_angle_gamma 93.6195(14)
_cell_formula_units_Z 4
_cell_length_a 9.7865(5)
_cell_length_b 12.5627(6)
_cell_length_c 16.1123(7)
_cell_measurement_reflns_used 9942
_cell_measurement_temperature 100(2)
_cell_measurement_theta_max 31.45
_cell_measurement_theta_min 2.25
_cell_volume 1931.82(16)
_computing_cell_refinement 'Bruker APEX2 v2011.4-0'
_computing_data_collection 'Bruker APEX2 v2011.4-0'
_computing_data_reduction 'Bruker SAINT V7.60A'
_computing_molecular_graphics 'Bruker SHELXTL'
_computing_publication_material 'Bruker SHELXTL'
_computing_structure_refinement 'SHELXL-2014 (Sheldrick, 2014)'
_computing_structure_solution Sir2011
_diffrn_ambient_temperature 100(2)
_diffrn_detector_area_resol_mean 512
_diffrn_detector_type '4K CCD area detector APEX II'
_diffrn_measured_fraction_theta_full 0.997
_diffrn_measured_fraction_theta_max 0.948
_diffrn_measurement_device_type 'APEX DUO Kappa 4-axis goniometer'
_diffrn_measurement_method
;
 Fullsphere data collection, phi and omega scans
;
_diffrn_measurement_specimen_support 'magnetic support with MicroMount'
_diffrn_radiation_monochromator 'Quazar MX Multilayer Optics'
_diffrn_radiation_type MoK\a
_diffrn_radiation_wavelength 0.71073
_diffrn_reflns_av_R_equivalents 0.0281
_diffrn_reflns_av_unetI/netI 0.0370
_diffrn_reflns_Laue_measured_fraction_full 0.997
_diffrn_reflns_Laue_measured_fraction_max 0.948
_diffrn_reflns_limit_k_max 17
_diffrn_reflns_limit_k_min -18
_diffrn_reflns_limit_l_max 13
_diffrn_reflns_limit_l_min -23
_diffrn_reflns_number 28656
_diffrn_reflns_point_group_measured_fraction_full 0.997
_diffrn_reflns_point_group_measured_fraction_max 0.948
_diffrn_reflns_theta_full 25.242
_diffrn_reflns_theta_max 31.555
_diffrn_reflns_theta_min 2.054
_diffrn_source 'Microfocus source E025 IuS'
_diffrn_source_current 0.6
_diffrn_source_power 50
_diffrn_source_size '0.2 mm x 0.2 mm fine focus'
_diffrn_source_type 'Bruker APEX DUO'
_exptl_absorpt_coefficient_mu 0.077
_exptl_absorpt_correction_T_max 0.977
_exptl_absorpt_correction_T_min 0.854
_exptl_absorpt_correction_type empirical
_exptl_absorpt_process_details
; 
 SADABS Version 2008/1 Bruker-Nonius
 Blessing, Acta Cryst. (1995) A51 33-38
;
_exptl_crystal_colour colourless
_exptl_crystal_density_diffrn 1.197
_exptl_crystal_description block
_exptl_crystal_F_000 744
_exptl_crystal_size_max 0.40
_exptl_crystal_size_mid 0.30
_exptl_crystal_size_min 0.30
_refine_diff_density_max 0.470
_refine_diff_density_min -0.275
_refine_diff_density_rms 0.058
_refine_ls_extinction_method none
_refine_ls_goodness_of_fit_ref 1.020
_refine_ls_hydrogen_treatment constr
_refine_ls_matrix_type full
_refine_ls_number_parameters 553
_refine_ls_number_reflns 12256
_refine_ls_number_restraints 150
_refine_ls_restrained_S_all 1.016
_refine_ls_R_factor_all 0.0630
_refine_ls_R_factor_gt 0.0484
_refine_ls_shift/su_max 0.001
_refine_ls_shift/su_mean 0.000
_refine_ls_structure_factor_coef Fsqd
_refine_ls_weighting_details 'w=1/[\s^2^(Fo^2^)+(0.0677P)^2^+0.5554P] where P=(Fo^2^+2Fc^2^)/3'
_refine_ls_weighting_scheme calc
_refine_ls_wR_factor_gt 0.1235
_refine_ls_wR_factor_ref 0.1335
_reflns_Friedel_coverage 0.000
_reflns_number_gt 9722
_reflns_number_total 12256
_reflns_threshold_expression 'I > 2\s(I)'
_cod_data_source_file c6cc04717c2.cif
_cod_data_source_block mo_TSL163_0m
_cod_depositor_comments
;
The following automatic conversions were performed:

data item '_symmetry_cell_setting' value 'Triclinic' was changed to
'triclinic' in accordance with the
/home/saulius/struct/COD-crude-data/automatic-downloads/DataCite-retrospective/RSC/depositions/lib/dictionaries/cif_core.dic
dictionary named 'cif_core.dic' version 2.4.2 last updated on
2011-04-26.

Automatic conversion script
Id: cif_fix_values 6909 2019-04-08 15:41:33Z antanas 
;
_cod_original_sg_symbol_H-M P-1
_cod_database_code 7124804
_shelx_shelxl_version_number 2014/7
_shelx_space_group_comment
;
The symmetry employed for this shelxl refinement is uniquely defined
by the following loop, which should always be used as a source of
symmetry information in preference to the above space-group names.
They are only intended as comments.
;
_shelx_estimated_absorpt_t_min 0.970
_shelx_estimated_absorpt_t_max 0.977

loop_
_space_group_symop_operation_xyz
'x, y, z'
'-x, -y, -z'

loop_
_atom_site_label
_atom_site_type_symbol
_atom_site_fract_x
_atom_site_fract_y
_atom_site_fract_z
_atom_site_U_iso_or_equiv
_atom_site_adp_type
_atom_site_occupancy
_atom_site_site_symmetry_order
_atom_site_calc_flag
_atom_site_refinement_flags_posn
_atom_site_refinement_flags_adp
_atom_site_refinement_flags_occupancy
_atom_site_disorder_assembly
_atom_site_disorder_group
B1A B 0.88181(13) 0.67054(9) 0.12278(7) 0.0160(2) Uani 1 1 d . . . . .
O1A O 0.70620(10) 0.59493(7) 0.38609(5) 0.0277(2) Uani 1 1 d . . . . .
O2A O 0.83483(8) 0.76297(6) 0.08730(5) 0.01709(15) Uani 1 1 d . . . . .
O3A O 0.97751(9) 0.62544(6) 0.08520(5) 0.01951(16) Uani 1 1 d . . . . .
C1A C 0.73687(12) 0.57982(9) 0.31769(6) 0.0182(2) Uani 1 1 d . . . . .
C2A C 0.82712(11) 0.65266(8) 0.27569(6) 0.01598(19) Uani 1 1 d . . . . .
C3A C 0.82284(11) 0.61513(8) 0.19595(6) 0.01614(19) Uani 1 1 d . . . . .
C4A C 0.74280(12) 0.50739(8) 0.17842(6) 0.01697(19) Uani 1 1 d . . . . .
H4A H 0.8053 0.4511 0.1679 0.020 Uiso 1 1 calc R U . . .
C5A C 0.60737(13) 0.50632(9) 0.10634(7) 0.0210(2) Uani 1 1 d . . . . .
H5A H 0.6185 0.5391 0.0516 0.025 Uiso 1 1 calc R U . . .
C6A C 0.54655(14) 0.39129(10) 0.10068(7) 0.0255(2) Uani 1 1 d . . . . .
H6A H 0.5447 0.3415 0.0557 0.031 Uiso 1 1 calc R U . . .
C7A C 0.49629(13) 0.37318(10) 0.17046(7) 0.0249(2) Uani 1 1 d . . . . .
H7A H 0.4521 0.3081 0.1841 0.030 Uiso 1 1 calc R U . . .
C8A C 0.52248(12) 0.47541(10) 0.22410(7) 0.0217(2) Uani 1 1 d . . . . .
H8A H 0.4630 0.4827 0.2670 0.026 Uiso 1 1 calc R U . . .
C9A C 0.68427(12) 0.48427(9) 0.25899(6) 0.01760(19) Uani 1 1 d . . . . .
H9A H 0.7178 0.4165 0.2857 0.021 Uiso 1 1 calc R U . . .
C10A C 0.50685(13) 0.55898(10) 0.15346(7) 0.0242(2) Uani 1 1 d . . . . .
H10A H 0.4101 0.5591 0.1192 0.029 Uiso 1 1 calc R U . . .
H10B H 0.5412 0.6319 0.1752 0.029 Uiso 1 1 calc R U . . .
C11A C 0.90240(11) 0.75207(8) 0.31488(6) 0.01652(19) Uani 1 1 d . . . . .
C12A C 0.85048(12) 0.81201(9) 0.37359(7) 0.0195(2) Uani 1 1 d . . . . .
H12A H 0.7695 0.7856 0.3925 0.023 Uiso 1 1 calc R U . . .
C13A C 0.91666(13) 0.91000(10) 0.40443(7) 0.0229(2) Uani 1 1 d . . . . .
H13A H 0.8802 0.9502 0.4440 0.028 Uiso 1 1 calc R U . . .
C14A C 1.03561(13) 0.94933(10) 0.37780(7) 0.0246(2) Uani 1 1 d . . . . .
H14A H 1.0791 1.0171 0.3979 0.030 Uiso 1 1 calc R U . . .
C15A C 1.09076(12) 0.88899(10) 0.32158(8) 0.0247(2) Uani 1 1 d . . . . .
H15A H 1.1730 0.9151 0.3038 0.030 Uiso 1 1 calc R U . . .
C16A C 1.02602(12) 0.79073(9) 0.29134(7) 0.0207(2) Uani 1 1 d . . . . .
H16A H 1.0659 0.7491 0.2542 0.025 Uiso 1 1 calc R U . . .
C17A C 0.92140(11) 0.79296(8) 0.02548(7) 0.01601(19) Uani 1 1 d . . . . .
C18A C 0.98021(11) 0.68441(8) 0.00686(6) 0.01645(19) Uani 1 1 d . . . . .
C19A C 1.03390(13) 0.87554(9) 0.06949(8) 0.0233(2) Uani 1 1 d . . . . .
H19A H 0.9897 0.9357 0.0897 0.035 Uiso 1 1 calc R U . . .
H19B H 1.0905 0.9010 0.0293 0.035 Uiso 1 1 calc R U . . .
H19C H 1.0941 0.8432 0.1178 0.035 Uiso 1 1 calc R U . . .
C20A C 0.82772(12) 0.83988(9) -0.05103(7) 0.0209(2) Uani 1 1 d . . . . .
H20A H 0.7457 0.7905 -0.0717 0.031 Uiso 1 1 calc R U . . .
H20B H 0.8801 0.8512 -0.0961 0.031 Uiso 1 1 calc R U . . .
H20C H 0.7969 0.9082 -0.0346 0.031 Uiso 1 1 calc R U . . .
C21A C 1.12978(12) 0.69258(10) -0.00633(8) 0.0236(2) Uani 1 1 d . . . . .
H21A H 1.1927 0.7230 0.0451 0.035 Uiso 1 1 calc R U . . .
H21B H 1.1356 0.7387 -0.0544 0.035 Uiso 1 1 calc R U . . .
H21C H 1.1575 0.6214 -0.0182 0.035 Uiso 1 1 calc R U . . .
C22A C 0.88403(13) 0.61947(9) -0.06494(7) 0.0216(2) Uani 1 1 d . . . . .
H22A H 0.9189 0.5485 -0.0683 0.032 Uiso 1 1 calc R U . . .
H22B H 0.8821 0.6557 -0.1188 0.032 Uiso 1 1 calc R U . . .
H22C H 0.7892 0.6124 -0.0540 0.032 Uiso 1 1 calc R U . . .
B1B B 0.62945(12) 0.16674(10) 0.37519(7) 0.0161(2) Uani 1 1 d . . . . .
O1B O 0.93380(10) 0.10046(7) 0.17203(6) 0.0280(2) Uani 1 1 d . . . . .
C1B C 0.84573(11) 0.08263(9) 0.21439(7) 0.0179(2) Uani 1 1 d . . . . .
C2B C 0.82172(11) 0.15054(8) 0.28572(6) 0.01594(19) Uani 1 1 d . . . . .
C3B C 0.70335(11) 0.11328(8) 0.30970(6) 0.01580(19) Uani 1 1 d . . . . .
C4B C 0.64027(11) 0.01125(9) 0.26230(7) 0.0179(2) Uani 1 1 d . . . . .
H4B H 0.6360 -0.0490 0.3020 0.021 Uiso 1 1 calc R U . . .
C5B C 0.49480(12) 0.02220(11) 0.20049(8) 0.0275(3) Uani 1 1 d . . . . .
H5B H 0.4228 0.0579 0.2246 0.033 Uiso 1 1 calc R U . . .
C6B C 0.45240(14) -0.08988(12) 0.16255(9) 0.0343(3) Uani 1 1 d . . . . .
H6B H 0.3793 -0.1370 0.1742 0.041 Uiso 1 1 calc R U . . .
C7B C 0.53708(14) -0.10929(12) 0.11012(9) 0.0316(3) Uani 1 1 d . . . . .
H7B H 0.5354 -0.1731 0.0777 0.038 Uiso 1 1 calc R U . . .
C8B C 0.63619(13) -0.01183(10) 0.11136(7) 0.0236(2) Uani 1 1 d . . . . .
H8B H 0.6816 -0.0041 0.0615 0.028 Uiso 1 1 calc R U . . .
C9B C 0.73724(11) -0.01075(9) 0.20044(6) 0.01728(19) Uani 1 1 d . . . . .
H9B H 0.7814 -0.0802 0.2120 0.021 Uiso 1 1 calc R U . . .
C10B C 0.54125(14) 0.07704(11) 0.12503(8) 0.0288(3) Uani 1 1 d . . . . .
H10C H 0.5937 0.1468 0.1409 0.035 Uiso 1 1 calc R U . . .
H10D H 0.4627 0.0847 0.0759 0.035 Uiso 1 1 calc R U . . .
C11B C 0.91321(11) 0.24482(9) 0.32063(7) 0.01699(19) Uani 1 1 d . . . . .
C12B C 0.97095(12) 0.31394(9) 0.26762(7) 0.0208(2) Uani 1 1 d . . . . .
H12B H 0.9571 0.2970 0.2087 0.025 Uiso 1 1 calc R U . . .
C13B C 1.04829(13) 0.40701(10) 0.30016(8) 0.0264(2) Uani 1 1 d . . . . .
H13B H 1.0858 0.4539 0.2634 0.032 Uiso 1 1 calc R U . . .
C14B C 1.07098(13) 0.43175(11) 0.38669(9) 0.0297(3) Uani 1 1 d . . . . .
H14B H 1.1217 0.4964 0.4088 0.036 Uiso 1 1 calc R U . . .
C15B C 1.01909(13) 0.36147(11) 0.44044(8) 0.0284(3) Uani 1 1 d . . . . .
H15B H 1.0370 0.3771 0.4997 0.034 Uiso 1 1 calc R U . . .
C16B C 0.94133(12) 0.26865(10) 0.40796(7) 0.0222(2) Uani 1 1 d . . . . .
H16B H 0.9068 0.2208 0.4452 0.027 Uiso 1 1 calc R U . . .
O2B O 0.59052(12) 0.26917(8) 0.36933(6) 0.0178(2) Uani 0.85 1 d D U P A 1
O3B O 0.59269(13) 0.11203(9) 0.44100(8) 0.0192(2) Uani 0.85 1 d D U P A 1
C17B C 0.54119(14) 0.29292(10) 0.44712(8) 0.0167(2) Uani 0.85 1 d D U P A 1
C18B C 0.50040(13) 0.17948(10) 0.47626(8) 0.0170(2) Uani 0.85 1 d D U P A 1
C19B C 0.4201(4) 0.3650(2) 0.4259(3) 0.0285(8) Uani 0.85 1 d D U P A 1
H19D H 0.4548 0.4353 0.4105 0.043 Uiso 0.85 1 calc R U P A 1
H19E H 0.3778 0.3724 0.4755 0.043 Uiso 0.85 1 calc R U P A 1
H19F H 0.3496 0.3336 0.3781 0.043 Uiso 0.85 1 calc R U P A 1
C20B C 0.66464(18) 0.35015(14) 0.50815(11) 0.0252(3) Uani 0.85 1 d D U P A 1
H20D H 0.7405 0.3019 0.5230 0.038 Uiso 0.85 1 calc R U P A 1
H20E H 0.6349 0.3721 0.5598 0.038 Uiso 0.85 1 calc R U P A 1
H20F H 0.6979 0.4133 0.4810 0.038 Uiso 0.85 1 calc R U P A 1
C21B C 0.35152(17) 0.13833(16) 0.43668(11) 0.0282(3) Uani 0.85 1 d D U P A 1
H21D H 0.3350 0.1453 0.3749 0.042 Uiso 0.85 1 calc R U P A 1
H21E H 0.2855 0.1800 0.4591 0.042 Uiso 0.85 1 calc R U P A 1
H21F H 0.3379 0.0631 0.4505 0.042 Uiso 0.85 1 calc R U P A 1
C22B C 0.5296(5) 0.1679(3) 0.57260(19) 0.0246(7) Uani 0.85 1 d D U P A 1
H22D H 0.5010 0.0951 0.5862 0.037 Uiso 0.85 1 calc R U P A 1
H22E H 0.4766 0.2187 0.5973 0.037 Uiso 0.85 1 calc R U P A 1
H22F H 0.6300 0.1824 0.5960 0.037 Uiso 0.85 1 calc R U P A 1
O2B' O 0.5311(7) 0.2402(5) 0.3511(4) 0.0219(12) Uani 0.15 1 d D U P A 2
O3B' O 0.6477(7) 0.1415(5) 0.4581(4) 0.0222(12) Uani 0.15 1 d D U P A 2
C17' C 0.4628(6) 0.2541(5) 0.4232(4) 0.0236(13) Uani 0.15 1 d D U P A 2
C18' C 0.5769(7) 0.2209(5) 0.4988(4) 0.0248(14) Uani 0.15 1 d D U P A 2
C19' C 0.3285(8) 0.1808(8) 0.4064(6) 0.0275(17) Uani 0.15 1 d D U P A 2
H19G H 0.2727 0.1942 0.3499 0.041 Uiso 0.15 1 calc R U P A 2
H19H H 0.2741 0.1949 0.4494 0.041 Uiso 0.15 1 calc R U P A 2
H19I H 0.3527 0.1062 0.4092 0.041 Uiso 0.15 1 calc R U P A 2
C20' C 0.435(2) 0.3716(8) 0.4261(14) 0.024(3) Uani 0.15 1 d D U P A 2
H20G H 0.5227 0.4150 0.4292 0.036 Uiso 0.15 1 calc R U P A 2
H20H H 0.3969 0.3866 0.4762 0.036 Uiso 0.15 1 calc R U P A 2
H20I H 0.3672 0.3888 0.3747 0.036 Uiso 0.15 1 calc R U P A 2
C21' C 0.521(3) 0.1601(18) 0.5671(12) 0.031(4) Uani 0.15 1 d D U P A 2
H21G H 0.4504 0.1043 0.5404 0.047 Uiso 0.15 1 calc R U P A 2
H21H H 0.4781 0.2094 0.6000 0.047 Uiso 0.15 1 calc R U P A 2
H21I H 0.5980 0.1274 0.6050 0.047 Uiso 0.15 1 calc R U P A 2
C22' C 0.6873(10) 0.3115(7) 0.5345(6) 0.0295(19) Uani 0.15 1 d D U P A 2
H22G H 0.7683 0.2816 0.5710 0.044 Uiso 0.15 1 calc R U P A 2
H22H H 0.6467 0.3618 0.5677 0.044 Uiso 0.15 1 calc R U P A 2
H22I H 0.7172 0.3487 0.4875 0.044 Uiso 0.15 1 calc R U P A 2

loop_
_atom_site_aniso_label
_atom_site_aniso_U_11
_atom_site_aniso_U_22
_atom_site_aniso_U_33
_atom_site_aniso_U_23
_atom_site_aniso_U_13
_atom_site_aniso_U_12
B1A 0.0203(5) 0.0135(5) 0.0155(5) -0.0009(4) 0.0067(4) 0.0010(4)
O1A 0.0394(5) 0.0295(5) 0.0159(4) -0.0024(3) 0.0125(3) -0.0076(4)
O2A 0.0225(4) 0.0138(3) 0.0191(3) 0.0022(3) 0.0129(3) 0.0036(3)
O3A 0.0271(4) 0.0163(4) 0.0190(4) 0.0043(3) 0.0115(3) 0.0077(3)
C1A 0.0220(5) 0.0189(5) 0.0136(4) 0.0020(4) 0.0042(4) -0.0006(4)
C2A 0.0186(5) 0.0157(5) 0.0142(4) 0.0015(3) 0.0045(3) 0.0015(4)
C3A 0.0202(5) 0.0136(4) 0.0154(4) 0.0011(3) 0.0053(4) 0.0018(4)
C4A 0.0242(5) 0.0133(4) 0.0138(4) 0.0014(3) 0.0050(4) 0.0009(4)
C5A 0.0291(6) 0.0183(5) 0.0140(4) 0.0028(4) 0.0017(4) -0.0016(4)
C6A 0.0329(6) 0.0203(5) 0.0194(5) 0.0000(4) -0.0010(4) -0.0044(5)
C7A 0.0279(6) 0.0202(5) 0.0233(5) 0.0027(4) 0.0002(4) -0.0059(4)
C8A 0.0222(5) 0.0223(5) 0.0203(5) 0.0027(4) 0.0043(4) -0.0019(4)
C9A 0.0227(5) 0.0155(5) 0.0144(4) 0.0022(3) 0.0041(4) -0.0009(4)
C10A 0.0252(6) 0.0216(6) 0.0237(5) 0.0039(4) 0.0002(4) 0.0019(4)
C11A 0.0194(5) 0.0162(5) 0.0135(4) 0.0014(3) 0.0022(4) 0.0016(4)
C12A 0.0235(5) 0.0209(5) 0.0141(4) -0.0008(4) 0.0043(4) 0.0005(4)
C13A 0.0308(6) 0.0214(5) 0.0152(5) -0.0033(4) 0.0019(4) 0.0012(4)
C14A 0.0278(6) 0.0219(6) 0.0199(5) -0.0023(4) -0.0027(4) -0.0039(4)
C15A 0.0196(5) 0.0269(6) 0.0255(5) 0.0004(4) 0.0016(4) -0.0039(4)
C16A 0.0185(5) 0.0225(5) 0.0210(5) -0.0011(4) 0.0044(4) 0.0010(4)
C17A 0.0199(5) 0.0128(4) 0.0186(4) 0.0016(3) 0.0110(4) 0.0022(4)
C18A 0.0209(5) 0.0145(5) 0.0169(4) 0.0021(3) 0.0097(4) 0.0042(4)
C19A 0.0280(6) 0.0170(5) 0.0264(5) -0.0020(4) 0.0109(4) -0.0029(4)
C20A 0.0237(5) 0.0192(5) 0.0232(5) 0.0067(4) 0.0111(4) 0.0060(4)
C21A 0.0216(5) 0.0272(6) 0.0259(5) 0.0018(4) 0.0121(4) 0.0074(4)
C22A 0.0281(6) 0.0173(5) 0.0212(5) -0.0020(4) 0.0094(4) 0.0021(4)
B1B 0.0165(5) 0.0169(5) 0.0161(5) -0.0012(4) 0.0063(4) 0.0005(4)
O1B 0.0338(5) 0.0253(4) 0.0316(4) -0.0028(3) 0.0226(4) 0.0003(4)
C1B 0.0203(5) 0.0174(5) 0.0178(4) 0.0006(4) 0.0073(4) 0.0049(4)
C2B 0.0180(4) 0.0164(5) 0.0148(4) 0.0006(3) 0.0058(3) 0.0037(4)
C3B 0.0178(4) 0.0162(5) 0.0143(4) -0.0004(3) 0.0049(3) 0.0028(4)
C4B 0.0181(5) 0.0181(5) 0.0186(5) -0.0036(4) 0.0068(4) 0.0011(4)
C5B 0.0175(5) 0.0350(7) 0.0300(6) -0.0120(5) 0.0044(4) 0.0052(5)
C6B 0.0253(6) 0.0379(8) 0.0381(7) -0.0166(6) 0.0061(5) -0.0051(5)
C7B 0.0293(6) 0.0330(7) 0.0306(6) -0.0143(5) 0.0029(5) 0.0016(5)
C8B 0.0256(5) 0.0285(6) 0.0167(5) -0.0052(4) 0.0030(4) 0.0067(5)
C9B 0.0198(5) 0.0170(5) 0.0166(4) -0.0014(4) 0.0067(4) 0.0041(4)
C10B 0.0284(6) 0.0332(7) 0.0228(5) -0.0048(5) -0.0022(5) 0.0125(5)
C11B 0.0154(4) 0.0182(5) 0.0185(5) 0.0010(4) 0.0050(4) 0.0044(4)
C12B 0.0211(5) 0.0214(5) 0.0210(5) 0.0015(4) 0.0068(4) 0.0014(4)
C13B 0.0210(5) 0.0256(6) 0.0329(6) -0.0002(5) 0.0076(5) -0.0034(4)
C14B 0.0203(5) 0.0305(7) 0.0358(7) -0.0088(5) 0.0022(5) -0.0037(5)
C15B 0.0216(5) 0.0382(7) 0.0229(5) -0.0073(5) -0.0006(4) 0.0014(5)
C16B 0.0197(5) 0.0295(6) 0.0178(5) 0.0009(4) 0.0038(4) 0.0040(4)
O2B 0.0244(5) 0.0171(5) 0.0151(5) 0.0006(4) 0.0107(4) 0.0034(4)
O3B 0.0247(6) 0.0143(5) 0.0231(5) 0.0008(4) 0.0153(5) 0.0019(4)
C17B 0.0220(6) 0.0161(6) 0.0148(5) -0.0011(4) 0.0103(4) 0.0025(5)
C18B 0.0186(6) 0.0171(6) 0.0186(5) -0.0010(4) 0.0115(5) 0.0003(5)
C19B 0.0366(16) 0.0282(11) 0.0267(16) 0.0064(11) 0.0149(11) 0.0190(12)
C20B 0.0295(8) 0.0227(8) 0.0247(8) -0.0089(6) 0.0117(6) -0.0061(6)
C21B 0.0207(7) 0.0340(9) 0.0316(8) -0.0098(7) 0.0119(6) -0.0063(6)
C22B 0.0344(17) 0.0261(13) 0.0172(9) 0.0049(8) 0.0137(9) 0.0040(11)
O2B' 0.025(3) 0.027(3) 0.017(3) -0.003(2) 0.009(2) 0.009(3)
O3B' 0.029(3) 0.019(3) 0.023(3) 0.003(2) 0.013(3) 0.008(2)
C17' 0.020(3) 0.025(3) 0.030(3) -0.006(3) 0.015(3) 0.002(3)
C18' 0.028(3) 0.025(3) 0.025(3) -0.005(3) 0.013(3) 0.001(3)
C19' 0.015(3) 0.034(5) 0.034(5) -0.004(4) 0.008(3) -0.004(3)
C20' 0.026(6) 0.032(6) 0.014(7) -0.011(5) 0.009(4) -0.007(4)
C21' 0.023(8) 0.034(9) 0.041(8) -0.006(6) 0.018(6) 0.006(6)
C22' 0.031(4) 0.027(5) 0.029(5) -0.005(4) 0.002(4) 0.001(4)

loop_
_atom_type_symbol
_atom_type_description
_atom_type_scat_dispersion_real
_atom_type_scat_dispersion_imag
_atom_type_scat_source
C C 0.0033 0.0016 'International Tables Vol C Tables 4.2.6.8 and 6.1.1.4'
H H 0.0000 0.0000 'International Tables Vol C Tables 4.2.6.8 and 6.1.1.4'
B B 0.0013 0.0007 'International Tables Vol C Tables 4.2.6.8 and 6.1.1.4'
O O 0.0106 0.0060 'International Tables Vol C Tables 4.2.6.8 and 6.1.1.4'

loop_
_geom_angle_atom_site_label_1
_geom_angle_atom_site_label_2
_geom_angle_atom_site_label_3
_geom_angle
O2A B1A O3A 114.45(9)
O2A B1A C3A 123.07(9)
O3A B1A C3A 122.30(9)
B1A O2A C17A 106.89(8)
B1A O3A C18A 106.67(8)
O1A C1A C2A 126.61(10)
O1A C1A C9A 125.02(10)
C2A C1A C9A 108.33(9)
C3A C2A C11A 126.30(10)
C3A C2A C1A 109.31(9)
C11A C2A C1A 124.32(9)
C2A C3A C4A 112.21(9)
C2A C3A B1A 128.73(10)
C4A C3A B1A 118.99(9)
C3A C4A C9A 105.00(8)
C3A C4A C5A 114.57(9)
C9A C4A C5A 103.09(9)
C6A C5A C10A 100.27(10)
C6A C5A C4A 104.75(9)
C10A C5A C4A 100.65(8)
C7A C6A C5A 107.51(10)
C6A C7A C8A 107.67(11)
C7A C8A C10A 100.18(9)
C7A C8A C9A 104.11(9)
C10A C8A C9A 101.33(9)
C1A C9A C4A 104.80(9)
C1A C9A C8A 114.27(9)
C4A C9A C8A 102.97(8)
C5A C10A C8A 93.85(9)
C12A C11A C16A 118.41(10)
C12A C11A C2A 121.38(10)
C16A C11A C2A 120.17(9)
C13A C12A C11A 120.48(11)
C14A C13A C12A 120.41(11)
C13A C14A C15A 119.65(11)
C16A C15A C14A 120.15(11)
C15A C16A C11A 120.80(11)
O2A C17A C19A 106.80(8)
O2A C17A C20A 108.20(8)
C19A C17A C20A 110.85(9)
O2A C17A C18A 102.42(8)
C19A C17A C18A 113.38(9)
C20A C17A C18A 114.43(9)
O3A C18A C21A 108.44(9)
O3A C18A C22A 106.32(9)
C21A C18A C22A 110.73(9)
O3A C18A C17A 102.50(7)
C21A C18A C17A 115.00(9)
C22A C18A C17A 113.05(9)
O2B B1B O3B 114.37(10)
O3B' B1B O2B' 113.4(3)
O3B' B1B C3B 124.6(2)
O2B B1B C3B 123.32(10)
O3B B1B C3B 122.24(10)
O2B' B1B C3B 121.9(2)
O1B C1B C2B 126.40(11)
O1B C1B C9B 125.23(10)
C2B C1B C9B 108.32(9)
C3B C2B C11B 126.99(9)
C3B C2B C1B 109.51(9)
C11B C2B C1B 123.48(9)
C2B C3B C4B 112.14(9)
C2B C3B B1B 127.01(10)
C4B C3B B1B 120.81(9)
C3B C4B C9B 104.98(9)
C3B C4B C5B 114.44(9)
C9B C4B C5B 102.61(8)
C6B C5B C10B 100.19(10)
C6B C5B C4B 104.50(10)
C10B C5B C4B 100.82(9)
C7B C6B C5B 107.27(12)
C6B C7B C8B 107.86(11)
C7B C8B C10B 100.65(10)
C7B C8B C9B 105.09(10)
C10B C8B C9B 100.41(9)
C1B C9B C4B 104.75(8)
C1B C9B C8B 113.20(9)
C4B C9B C8B 103.28(9)
C5B C10B C8B 93.92(10)
C12B C11B C16B 118.61(11)
C12B C11B C2B 121.06(10)
C16B C11B C2B 120.31(10)
C13B C12B C11B 120.68(11)
C12B C13B C14B 120.05(12)
C15B C14B C13B 119.72(12)
C16B C15B C14B 120.27(11)
C15B C16B C11B 120.57(11)
B1B O2B C17B 106.63(9)
B1B O3B C18B 106.37(10)
O2B C17B C19B 109.19(19)
O2B C17B C20B 106.42(11)
C19B C17B C20B 110.33(19)
O2B C17B C18B 102.30(9)
C19B C17B C18B 114.43(19)
C20B C17B C18B 113.49(12)
O3B C18B C21B 106.25(11)
O3B C18B C22B 108.91(19)
C21B C18B C22B 110.53(19)
O3B C18B C17B 102.57(9)
C21B C18B C17B 113.94(13)
C22B C18B C17B 113.94(18)
B1B O2B' C17' 106.5(4)
B1B O3B' C18' 106.6(5)
O2B' C17' C20' 106.0(9)
O2B' C17' C19' 107.4(6)
C20' C17' C19' 112.9(10)
O2B' C17' C18' 101.8(5)
C20' C17' C18' 113.2(9)
C19' C17' C18' 114.2(6)
O3B' C18' C21' 104.8(10)
O3B' C18' C22' 107.1(6)
C21' C18' C22' 113.4(11)
O3B' C18' C17' 101.7(5)
C21' C18' C17' 114.6(10)
C22' C18' C17' 113.7(6)

loop_
_geom_bond_atom_site_label_1
_geom_bond_atom_site_label_2
_geom_bond_distance
B1A O2A 1.3617(14)
B1A O3A 1.3658(13)
B1A C3A 1.5680(15)
O1A C1A 1.2182(13)
O2A C17A 1.4747(12)
O3A C18A 1.4734(12)
C1A C2A 1.4956(15)
C1A C9A 1.5156(15)
C2A C3A 1.3561(14)
C2A C11A 1.4747(15)
C3A C4A 1.5137(15)
C4A C9A 1.5484(14)
C4A C5A 1.5660(15)
C5A C6A 1.5222(16)
C5A C10A 1.5398(17)
C6A C7A 1.3347(18)
C7A C8A 1.5191(17)
C8A C10A 1.5455(16)
C8A C9A 1.5607(16)
C11A C12A 1.3996(15)
C11A C16A 1.4023(16)
C12A C13A 1.3908(16)
C13A C14A 1.3876(18)
C14A C15A 1.3903(18)
C15A C16A 1.3868(17)
C17A C19A 1.5181(16)
C17A C20A 1.5200(15)
C17A C18A 1.5639(14)
C18A C21A 1.5202(15)
C18A C22A 1.5219(16)
B1B O3B' 1.354(6)
B1B O2B 1.3633(16)
B1B O3B 1.3670(16)
B1B O2B' 1.374(6)
B1B C3B 1.5682(15)
O1B C1B 1.2189(13)
C1B C2B 1.4921(14)
C1B C9B 1.5137(16)
C2B C3B 1.3544(15)
C2B C11B 1.4706(15)
C3B C4B 1.5137(15)
C4B C9B 1.5487(14)
C4B C5B 1.5701(16)
C5B C6B 1.5274(19)
C5B C10B 1.539(2)
C6B C7B 1.3334(19)
C7B C8B 1.5105(19)
C8B C10B 1.5400(17)
C8B C9B 1.5608(15)
C11B C12B 1.3992(16)
C11B C16B 1.4015(15)
C12B C13B 1.3875(17)
C13B C14B 1.3937(18)
C14B C15B 1.389(2)
C15B C16B 1.3863(18)
O2B C17B 1.4700(14)
O3B C18B 1.4703(15)
C17B C19B 1.520(3)
C17B C20B 1.523(2)
C17B C18B 1.5587(18)
C18B C21B 1.518(2)
C18B C22B 1.528(3)
O2B' C17' 1.471(7)
O3B' C18' 1.475(7)
C17' C20' 1.520(7)
C17' C19' 1.530(6)
C17' C18' 1.548(7)
C18' C21' 1.521(7)
C18' C22' 1.537(6)

loop_
_geom_torsion_atom_site_label_1
_geom_torsion_atom_site_label_2
_geom_torsion_atom_site_label_3
_geom_torsion_atom_site_label_4
_geom_torsion
O3A B1A O2A C17A -8.29(12)
C3A B1A O2A C17A 176.35(10)
O2A B1A O3A C18A -9.72(12)
C3A B1A O3A C18A 165.68(10)
O1A C1A C2A C3A -172.44(12)
C9A C1A C2A C3A 5.47(12)
O1A C1A C2A C11A 4.86(18)
C9A C1A C2A C11A -177.23(9)
C11A C2A C3A C4A 176.58(10)
C1A C2A C3A C4A -6.19(12)
C11A C2A C3A B1A -6.65(18)
C1A C2A C3A B1A 170.58(10)
O2A B1A C3A C2A -62.67(17)
O3A B1A C3A C2A 122.33(13)
O2A B1A C3A C4A 113.92(12)
O3A B1A C3A C4A -61.08(14)
C2A C3A C4A C9A 4.43(12)
B1A C3A C4A C9A -172.69(9)
C2A C3A C4A C5A 116.78(10)
B1A C3A C4A C5A -60.34(13)
C3A C4A C5A C6A 179.95(9)
C9A C4A C5A C6A -66.56(11)
C3A C4A C5A C10A -76.33(11)
C9A C4A C5A C10A 37.16(10)
C10A C5A C6A C7A -33.34(12)
C4A C5A C6A C7A 70.67(12)
C5A C6A C7A C8A -0.04(14)
C6A C7A C8A C10A 33.25(13)
C6A C7A C8A C9A -71.28(12)
O1A C1A C9A C4A 175.39(11)
C2A C1A C9A C4A -2.56(11)
O1A C1A C9A C8A 63.43(15)
C2A C1A C9A C8A -114.52(10)
C3A C4A C9A C1A -0.84(11)
C5A C4A C9A C1A -121.12(9)
C3A C4A C9A C8A 118.98(9)
C5A C4A C9A C8A -1.30(10)
C7A C8A C9A C1A -178.17(9)
C10A C8A C9A C1A 78.17(11)
C7A C8A C9A C4A 68.78(10)
C10A C8A C9A C4A -34.88(10)
C6A C5A C10A C8A 50.00(10)
C4A C5A C10A C8A -57.29(9)
C7A C8A C10A C5A -50.03(10)
C9A C8A C10A C5A 56.74(10)
C3A C2A C11A C12A 146.93(11)
C1A C2A C11A C12A -29.91(16)
C3A C2A C11A C16A -30.68(16)
C1A C2A C11A C16A 152.49(11)
C16A C11A C12A C13A 3.07(16)
C2A C11A C12A C13A -174.58(10)
C11A C12A C13A C14A -0.40(17)
C12A C13A C14A C15A -1.63(18)
C13A C14A C15A C16A 0.94(18)
C14A C15A C16A C11A 1.81(18)
C12A C11A C16A C15A -3.77(16)
C2A C11A C16A C15A 173.90(10)
B1A O2A C17A C19A -98.16(10)
B1A O2A C17A C20A 142.46(9)
B1A O2A C17A C18A 21.25(10)
B1A O3A C18A C21A 144.07(9)
B1A O3A C18A C22A -96.82(10)
B1A O3A C18A C17A 22.05(11)
O2A C17A C18A O3A -26.01(10)
C19A C17A C18A O3A 88.68(10)
C20A C17A C18A O3A -142.84(9)
O2A C17A C18A C21A -143.45(9)
C19A C17A C18A C21A -28.76(13)
C20A C17A C18A C21A 99.72(11)
O2A C17A C18A C22A 88.02(10)
C19A C17A C18A C22A -157.30(9)
C20A C17A C18A C22A -28.82(13)
O1B C1B C2B C3B 171.61(11)
C9B C1B C2B C3B -5.87(12)
O1B C1B C2B C11B -6.61(17)
C9B C1B C2B C11B 175.91(9)
C11B C2B C3B C4B -177.35(10)
C1B C2B C3B C4B 4.51(12)
C11B C2B C3B B1B 5.23(18)
C1B C2B C3B B1B -172.92(10)
O3B' B1B C3B C2B -96.3(4)
O2B B1B C3B C2B 54.14(17)
O3B B1B C3B C2B -129.09(13)
O2B' B1B C3B C2B 88.2(4)
O3B' B1B C3B C4B 86.5(4)
O2B B1B C3B C4B -123.09(12)
O3B B1B C3B C4B 53.69(15)
O2B' B1B C3B C4B -89.1(4)
C2B C3B C4B C9B -1.42(12)
B1B C3B C4B C9B 176.19(9)
C2B C3B C4B C5B -113.13(11)
B1B C3B C4B C5B 64.48(13)
C3B C4B C5B C6B -178.76(10)
C9B C4B C5B C6B 68.12(12)
C3B C4B C5B C10B 77.62(11)
C9B C4B C5B C10B -35.50(11)
C10B C5B C6B C7B 33.33(14)
C4B C5B C6B C7B -70.77(14)
C5B C6B C7B C8B -0.30(16)
C6B C7B C8B C10B -32.86(14)
C6B C7B C8B C9B 71.09(14)
O1B C1B C9B C4B -172.78(11)
C2B C1B C9B C4B 4.73(11)
O1B C1B C9B C8B -60.98(15)
C2B C1B C9B C8B 116.53(10)
C3B C4B C9B C1B -2.16(11)
C5B C4B C9B C1B 117.76(10)
C3B C4B C9B C8B -120.89(9)
C5B C4B C9B C8B -0.97(11)
C7B C8B C9B C1B -179.77(9)
C10B C8B C9B C1B -75.63(11)
C7B C8B C9B C4B -67.07(11)
C10B C8B C9B C4B 37.07(11)
C6B C5B C10B C8B -49.65(11)
C4B C5B C10B C8B 57.40(10)
C7B C8B C10B C5B 49.76(10)
C9B C8B C10B C5B -57.93(10)
C3B C2B C11B C12B -139.39(12)
C1B C2B C11B C12B 38.51(15)
C3B C2B C11B C16B 38.94(16)
C1B C2B C11B C16B -143.16(11)
C16B C11B C12B C13B -3.34(17)
C2B C11B C12B C13B 175.02(10)
C11B C12B C13B C14B 0.97(18)
C12B C13B C14B C15B 1.73(19)
C13B C14B C15B C16B -1.99(19)
C14B C15B C16B C11B -0.45(18)
C12B C11B C16B C15B 3.08(17)
C2B C11B C16B C15B -175.29(10)
O3B B1B O2B C17B 9.67(15)
C3B B1B O2B C17B -173.33(10)
O2B B1B O3B C18B 9.16(15)
C3B B1B O3B C18B -167.88(10)
B1B O2B C17B C19B -144.4(2)
B1B O2B C17B C20B 96.51(13)
B1B O2B C17B C18B -22.81(13)
B1B O3B C18B C21B 97.32(13)
B1B O3B C18B C22B -143.60(19)
B1B O3B C18B C17B -22.55(13)
O2B C17B C18B O3B 27.35(13)
C19B C17B C18B O3B 145.3(2)
C20B C17B C18B O3B -86.88(13)
O2B C17B C18B C21B -87.03(13)
C19B C17B C18B C21B 30.9(2)
C20B C17B C18B C21B 158.75(12)
O2B C17B C18B C22B 144.9(2)
C19B C17B C18B C22B -97.2(3)
C20B C17B C18B C22B 30.7(2)
O3B' B1B O2B' C17' -8.5(7)
C3B B1B O2B' C17' 167.5(3)
O2B' B1B O3B' C18' -12.5(7)
C3B B1B O3B' C18' 171.6(3)
B1B O2B' C17' C20' 143.1(10)
B1B O2B' C17' C19' -95.9(7)
B1B O2B' C17' C18' 24.4(6)
B1B O3B' C18' C21' 146.4(11)
B1B O3B' C18' C22' -92.9(7)
B1B O3B' C18' C17' 26.7(7)
O2B' C17' C18' O3B' -30.6(6)
C20' C17' C18' O3B' -144.0(10)
C19' C17' C18' O3B' 84.8(7)
O2B' C17' C18' C21' -143.0(11)
C20' C17' C18' C21' 103.6(14)
C19' C17' C18' C21' -27.6(12)
O2B' C17' C18' C22' 84.3(7)
C20' C17' C18' C22' -29.1(12)
C19' C17' C18' C22' -160.3(7)
